data_4320061
loop_
_publ_author_name
'Hyungphil Chun'
'Claudio Nazari Verani'
'Phalguni Chaudhuri'
'Eberhard Bothe'
'Eckhard Bill'
'Thomas Weyherm\"uller'
'Karl Wieghardt'

_publ_section_title
;
 Molecular and Electronic Structure of Octahedral o-Aminophenolato and
 o-Iminobenzosemiquinonato Complexes of V(V), Cr(III), Fe(III), and
 Co(III). Experimental Determination of Oxidation Levels of Ligands and
 Metal Ions
;
_journal_name_full 'Inorganic Chemistry'
_journal_page_first 4157
_journal_page_last 4166
_journal_paper_doi 10.1021/ic010106a
_journal_volume 40
_journal_year 2001
_chemical_formula_sum 'C60 H76 N3 O3 V'
_chemical_formula_weight 938.18
_chemical_name_systematic
; 
 ? 
;
_space_group_IT_number 2
_symmetry_cell_setting triclinic
_symmetry_space_group_name_Hall '-P 1'
_symmetry_space_group_name_H-M 'P -1'
_atom_sites_solution_hydrogens geom
_atom_sites_solution_primary direct
_atom_sites_solution_secondary difmap
_audit_creation_method SHELXL
_cell_angle_alpha 93.41(2)
_cell_angle_beta 97.10(2)
_cell_angle_gamma 112.67(2)
_cell_formula_units_Z 4
_cell_length_a 15.165(2)
_cell_length_b 18.128(2)
_cell_length_c 21.961(3)
_cell_measurement_reflns_used 8192
_cell_measurement_temperature 100(2)
_cell_volume 5490.2(15)
_computing_cell_refinement 'Siemens SAINT'
_computing_data_collection 'Siemens SAINT'
_computing_data_reduction 'Siemens SAINT'
_computing_molecular_graphics 'Siemens ShelXTL'
_computing_publication_material 'Siemens ShelXTL'
_computing_structure_refinement 'SHELXL-93 (Sheldrick, 1993)'
_computing_structure_solution 'SHELXS-86 (Sheldrick, 1990)'
_diffrn_ambient_temperature 100(2)
_diffrn_measurement_device 'Siemens SMART CCD-Detector'
_diffrn_measurement_method '\w-scan, 0.3 deg./frame'
_diffrn_radiation_monochromator graphite
_diffrn_radiation_source 'fine-focus sealed tube'
_diffrn_radiation_type MoK\a
_diffrn_radiation_wavelength 0.71073
_diffrn_reflns_av_R_equivalents 0.0634
_diffrn_reflns_av_sigmaI/netI 0.0872
_diffrn_reflns_limit_h_max 23
_diffrn_reflns_limit_h_min -21
_diffrn_reflns_limit_k_max 28
_diffrn_reflns_limit_k_min -25
_diffrn_reflns_limit_l_max 34
_diffrn_reflns_limit_l_min -30
_diffrn_reflns_number 43486
_diffrn_reflns_theta_max 25.00
_diffrn_reflns_theta_min 1.47
_exptl_absorpt_coefficient_mu 0.225
_exptl_absorpt_correction_T_max 0.941
_exptl_absorpt_correction_T_min 0.761
_exptl_absorpt_correction_type 'SADABS, G.M. Sheldrick 1994'
_exptl_crystal_colour 'dark purple red'
_exptl_crystal_density_diffrn 1.135
_exptl_crystal_description 'opaque block'
_exptl_crystal_F_000 2016
_exptl_crystal_size_max 0.35
_exptl_crystal_size_mid 0.35
_exptl_crystal_size_min 0.32
_refine_diff_density_max 0.827
_refine_diff_density_min -0.505
_refine_diff_density_rms 0.049
_refine_ls_extinction_method none
_refine_ls_goodness_of_fit_all 1.004
_refine_ls_goodness_of_fit_obs 1.138
_refine_ls_matrix_type full
_refine_ls_number_parameters 1283
_refine_ls_number_reflns 18727
_refine_ls_number_restraints 6
_refine_ls_restrained_S_all 1.018
_refine_ls_restrained_S_obs 1.152
_refine_ls_R_factor_all 0.1014
_refine_ls_R_factor_obs 0.0517
_refine_ls_shift/esd_max 0.007
_refine_ls_shift/esd_mean 0.000
_refine_ls_structure_factor_coef Fsqd
_refine_ls_weighting_details 'w=1/[\s^2^(Fo^2^)+(0.0640P)^2^+0.0000P] where P=(Fo^2^+2Fc^2^)/3'
_refine_ls_weighting_scheme calc
_refine_ls_wR_factor_all 0.1356
_refine_ls_wR_factor_obs 0.1180
_reflns_number_observed 11630
_reflns_number_total 18784
_reflns_observed_criterion >2sigma(I)
_cod_data_source_file ic010106a_4.cif
_cod_data_source_block 5
_cod_depositor_comments
;
The following automatic conversions were performed:

'_symmetry_cell_setting' value 'Triclinic' changed to 'triclinic'
according to the built-in table from CIF Core dictionary named
'cif_core.dic' version 2.4.1 from 2010-06-29.

Automatic conversion script
Id: cif_fix_values 1646 2011-03-28 12:23:43Z adriana 

The following automatic conversions were performed:

'_refine_ls_weighting_scheme' value 'calc
w=1/[\s^2^(Fo^2^)+(0.0640P)^2^+0.0000P] where P=(Fo^2^+2Fc^2^)/3' was
changed to 'calc'. New tag '_refine_ls_weighting_details' was
created. The value of the new tag was set to
'w=1/[\s^2^(Fo^2^)+(0.0640P)^2^+0.0000P] where P=(Fo^2^+2Fc^2^)/3'.

Automatic conversion script
Id: cif_fix_values 3143 2015-03-26 13:38:13Z robertas 
;
_cod_original_cell_volume 5490.2(12)
_cod_database_code 4320061

loop_
_symmetry_equiv_pos_as_xyz
'x, y, z'
'-x, -y, -z'

loop_
_atom_site_aniso_label
_atom_site_aniso_U_11
_atom_site_aniso_U_22
_atom_site_aniso_U_33
_atom_site_aniso_U_23
_atom_site_aniso_U_13
_atom_site_aniso_U_12
V1 0.0232(3) 0.0229(3) 0.0289(3) 0.0026(2) 0.0069(2) 0.0110(2)
O1 0.0224(10) 0.0282(11) 0.0345(12) 0.0057(9) 0.0071(9) 0.0136(9)
N1 0.0260(13) 0.0237(13) 0.0322(15) 0.0028(11) 0.0063(11) 0.0105(11)
O2 0.0272(11) 0.0251(11) 0.0309(12) 0.0035(9) 0.0083(9) 0.0121(9)
N2 0.0251(13) 0.0220(13) 0.0339(15) 0.0012(10) 0.0076(11) 0.0118(11)
O3 0.0228(10) 0.0296(11) 0.0344(12) -0.0016(9) 0.0033(9) 0.0119(9)
N3 0.0214(12) 0.0276(13) 0.0243(14) 0.0005(10) 0.0031(10) 0.0095(11)
C1 0.026(2) 0.027(2) 0.030(2) 0.0042(13) 0.0040(13) 0.0144(14)
C2 0.025(2) 0.030(2) 0.028(2) 0.0036(13) 0.0049(13) 0.0145(14)
C3 0.028(2) 0.029(2) 0.026(2) 0.0035(13) 0.0047(13) 0.0140(14)
C4 0.035(2) 0.030(2) 0.031(2) 0.0021(13) 0.0033(14) 0.0206(15)
C5 0.026(2) 0.037(2) 0.031(2) 0.0034(14) 0.0059(13) 0.0163(14)
C6 0.026(2) 0.030(2) 0.035(2) 0.0048(13) 0.0081(14) 0.0102(14)
C7 0.0195(15) 0.027(2) 0.036(2) 0.0065(14) 0.0061(13) 0.0094(13)
C8 0.027(2) 0.030(2) 0.037(2) 0.0030(14) 0.0073(14) 0.0107(14)
C9 0.035(2) 0.024(2) 0.055(2) 0.006(2) 0.012(2) 0.0100(14)
C10 0.036(2) 0.034(2) 0.052(2) 0.017(2) 0.017(2) 0.010(2)
C11 0.037(2) 0.037(2) 0.041(2) 0.008(2) 0.018(2) 0.012(2)
C12 0.027(2) 0.025(2) 0.045(2) 0.0029(14) 0.0113(15) 0.0080(13)
C13 0.033(2) 0.025(2) 0.043(2) 0.0045(14) 0.0073(15) 0.0122(14)
C14 0.045(2) 0.026(2) 0.052(2) 0.0048(15) 0.012(2) 0.015(2)
C15 0.043(2) 0.029(2) 0.051(2) 0.012(2) 0.017(2) 0.016(2)
C16 0.039(2) 0.032(2) 0.061(2) 0.005(2) 0.004(2) 0.010(2)
C17 0.030(2) 0.040(2) 0.047(2) -0.002(2) 0.010(2) 0.017(2)
C18 0.029(2) 0.062(3) 0.121(4) -0.012(2) 0.020(2) 0.020(2)
C19 0.058(3) 0.118(4) 0.218(7) 0.085(4) 0.058(4) 0.066(3)
C20 0.040(3) 0.209(6) 0.092(4) -0.078(4) 0.006(2) 0.044(3)
C21 0.024(2) 0.031(2) 0.031(2) 0.0017(13) 0.0076(13) 0.0131(14)
C22 0.024(2) 0.028(2) 0.031(2) 0.0074(13) 0.0076(13) 0.0095(13)
C23 0.028(2) 0.033(2) 0.033(2) 0.0007(14) 0.0081(14) 0.0133(14)
C24 0.045(2) 0.042(2) 0.032(2) 0.0048(15) 0.015(2) 0.024(2)
C25 0.043(2) 0.039(2) 0.034(2) 0.0116(15) 0.017(2) 0.021(2)
C26 0.037(2) 0.033(2) 0.036(2) 0.0074(14) 0.0139(15) 0.0204(15)
C27 0.031(2) 0.029(2) 0.033(2) 0.0072(14) 0.0110(14) 0.0176(14)
C28 0.036(2) 0.034(2) 0.046(2) 0.001(2) 0.003(2) 0.019(2)
C29 0.057(2) 0.039(2) 0.056(2) -0.007(2) 0.001(2) 0.032(2)
C30 0.057(2) 0.049(2) 0.058(2) 0.002(2) 0.011(2) 0.041(2)
C31 0.041(2) 0.058(2) 0.044(2) 0.009(2) 0.008(2) 0.036(2)
C32 0.034(2) 0.042(2) 0.033(2) 0.0012(15) 0.0044(15) 0.021(2)
C33 0.040(2) 0.034(2) 0.037(2) -0.0035(14) 0.008(2) 0.020(2)
C34 0.041(2) 0.032(2) 0.043(2) -0.0022(14) 0.009(2) 0.021(2)
C35 0.065(2) 0.055(2) 0.042(2) -0.010(2) 0.006(2) 0.039(2)
C36 0.045(2) 0.033(2) 0.063(3) -0.006(2) 0.008(2) 0.014(2)
C37 0.075(3) 0.053(2) 0.040(2) 0.021(2) 0.025(2) 0.036(2)
C38 0.059(2) 0.054(2) 0.032(2) 0.008(2) 0.015(2) 0.021(2)
C39 0.187(5) 0.051(3) 0.053(3) 0.024(2) 0.056(3) 0.060(3)
C40 0.076(3) 0.136(4) 0.069(3) 0.055(3) 0.026(2) 0.068(3)
C41 0.024(2) 0.031(2) 0.023(2) -0.0023(13) 0.0026(13) 0.0132(14)
C42 0.023(2) 0.029(2) 0.031(2) 0.0016(13) 0.0031(13) 0.0151(14)
C43 0.026(2) 0.033(2) 0.031(2) -0.0057(14) -0.0036(13) 0.0175(14)
C44 0.031(2) 0.048(2) 0.026(2) -0.0093(14) -0.0030(14) 0.025(2)
C45 0.028(2) 0.051(2) 0.025(2) -0.0006(15) 0.0017(14) 0.020(2)
C46 0.024(2) 0.037(2) 0.027(2) -0.0017(13) 0.0032(13) 0.0108(14)
C47 0.022(2) 0.031(2) 0.021(2) 0.0028(13) 0.0066(12) 0.0073(13)
C48 0.029(2) 0.037(2) 0.030(2) 0.0003(14) 0.0077(14) 0.0100(14)
C49 0.038(2) 0.056(2) 0.038(2) -0.015(2) 0.006(2) 0.009(2)
C50 0.031(2) 0.091(3) 0.027(2) -0.009(2) 0.000(2) 0.011(2)
C51 0.027(2) 0.081(3) 0.033(2) 0.008(2) 0.007(2) 0.025(2)
C52 0.027(2) 0.047(2) 0.026(2) 0.0019(14) 0.0078(14) 0.016(2)
C53 0.029(2) 0.038(2) 0.038(2) -0.0122(15) -0.0082(14) 0.0179(15)
C54 0.036(2) 0.042(2) 0.047(2) -0.012(2) -0.007(2) 0.016(2)
C55 0.044(2) 0.048(2) 0.042(2) -0.020(2) -0.012(2) 0.021(2)
C56 0.028(2) 0.044(2) 0.045(2) -0.009(2) -0.009(2) 0.016(2)
C57 0.029(2) 0.070(3) 0.024(2) -0.005(2) 0.0029(14) 0.019(2)
C58 0.049(5) 0.077(6) 0.052(5) 0.004(4) 0.023(4) 0.037(4)
C59 0.042(4) 0.078(6) 0.046(5) 0.022(4) 0.022(4) 0.031(4)
C60 0.015(4) 0.113(8) 0.036(5) -0.013(5) 0.006(3) 0.010(4)
C258 0.036(4) 0.079(5) 0.034(4) 0.005(4) 0.016(3) 0.024(4)
C259 0.076(7) 0.085(7) 0.072(7) -0.029(5) 0.066(6) -0.028(6)
C260 0.031(4) 0.198(12) 0.049(6) 0.034(6) 0.018(4) 0.050(6)
V2 0.0295(3) 0.0234(3) 0.0380(3) 0.0039(2) 0.0096(2) 0.0130(2)
O4 0.0329(11) 0.0236(11) 0.0398(13) 0.0053(9) 0.0098(10) 0.0151(9)
N4 0.0276(13) 0.0224(13) 0.0316(14) 0.0013(11) 0.0069(11) 0.0095(11)
O5 0.0278(11) 0.0258(11) 0.0397(13) -0.0020(9) 0.0089(10) 0.0099(9)
N5 0.0291(14) 0.0207(13) 0.039(2) 0.0040(11) 0.0090(12) 0.0125(11)
O6 0.0306(11) 0.0220(11) 0.0421(13) 0.0030(9) 0.0054(10) 0.0131(9)
N6 0.0329(14) 0.0243(14) 0.037(2) 0.0028(11) 0.0112(12) 0.0137(12)
C61 0.029(2) 0.026(2) 0.027(2) -0.0005(13) 0.0051(13) 0.0142(14)
C62 0.035(2) 0.025(2) 0.027(2) -0.0006(13) 0.0076(14) 0.0145(14)
C63 0.032(2) 0.027(2) 0.030(2) 0.0026(13) 0.0080(14) 0.0135(14)
C64 0.029(2) 0.036(2) 0.026(2) -0.0013(13) 0.0054(13) 0.0186(15)
C65 0.037(2) 0.027(2) 0.021(2) -0.0034(12) 0.0051(13) 0.0163(14)
C66 0.037(2) 0.024(2) 0.022(2) -0.0023(12) 0.0038(14) 0.0121(14)
C67 0.030(2) 0.0194(15) 0.032(2) 0.0018(13) 0.0058(14) 0.0139(13)
C68 0.035(2) 0.027(2) 0.026(2) -0.0006(13) 0.0007(14) 0.0144(14)
C69 0.029(2) 0.023(2) 0.035(2) 0.0002(13) 0.0007(14) 0.0092(13)
C70 0.040(2) 0.028(2) 0.037(2) 0.0103(14) 0.010(2) 0.014(2)
C71 0.041(2) 0.032(2) 0.031(2) 0.0038(14) 0.001(2) 0.016(2)
C72 0.028(2) 0.025(2) 0.035(2) -0.0011(13) 0.0006(14) 0.0119(14)
C73 0.031(2) 0.028(2) 0.040(2) 0.0049(14) 0.0083(15) 0.0130(14)
C74 0.036(2) 0.039(2) 0.052(2) 0.015(2) 0.012(2) 0.016(2)
C75 0.033(2) 0.045(2) 0.048(2) 0.012(2) 0.009(2) 0.013(2)
C76 0.043(2) 0.035(2) 0.060(2) -0.002(2) 0.016(2) 0.010(2)
C77 0.038(2) 0.033(2) 0.026(2) -0.0007(13) 0.0015(14) 0.0220(15)
C78 0.038(4) 0.035(4) 0.042(4) 0.006(3) 0.006(3) 0.021(3)
C79 0.042(4) 0.037(4) 0.028(4) 0.002(3) 0.002(3) 0.026(3)
C80 0.045(4) 0.040(4) 0.041(4) -0.005(3) 0.001(3) 0.028(3)
C378 0.058(5) 0.053(4) 0.032(4) 0.008(3) -0.001(3) 0.036(4)
C379 0.059(4) 0.038(4) 0.034(4) 0.009(3) 0.010(3) 0.034(4)
C380 0.058(5) 0.046(4) 0.038(4) 0.009(3) 0.012(3) 0.038(4)
C81 0.034(2) 0.018(2) 0.038(2) -0.0017(13) 0.0060(15) 0.0114(13)
C82 0.027(2) 0.022(2) 0.042(2) -0.0037(13) 0.0081(15) 0.0079(13)
C83 0.027(2) 0.029(2) 0.040(2) -0.0098(14) 0.0054(15) 0.0089(14)
C84 0.036(2) 0.041(2) 0.033(2) -0.0082(15) -0.0007(15) 0.016(2)
C85 0.034(2) 0.035(2) 0.039(2) -0.0035(15) 0.008(2) 0.0159(15)
C86 0.027(2) 0.025(2) 0.042(2) 0.0009(14) 0.0084(15) 0.0121(13)
C87 0.029(2) 0.024(2) 0.037(2) 0.0017(13) 0.0109(14) 0.0129(14)
C88 0.037(2) 0.036(2) 0.046(2) 0.016(2) 0.015(2) 0.020(2)
C89 0.041(2) 0.052(2) 0.053(2) 0.020(2) 0.011(2) 0.030(2)
C90 0.032(2) 0.051(2) 0.055(2) 0.009(2) 0.005(2) 0.021(2)
C91 0.034(2) 0.035(2) 0.052(2) 0.010(2) 0.007(2) 0.012(2)
C92 0.033(2) 0.027(2) 0.036(2) 0.0022(14) 0.0021(14) 0.0149(14)
C93 0.030(2) 0.043(2) 0.044(2) -0.016(2) 0.001(2) 0.010(2)
C94 0.039(2) 0.043(2) 0.072(3) -0.021(2) 0.010(2) 0.007(2)
C95 0.030(2) 0.053(2) 0.047(2) -0.012(2) 0.001(2) 0.019(2)
C96 0.032(2) 0.082(3) 0.048(2) -0.026(2) -0.004(2) 0.024(2)
C97 0.041(2) 0.062(2) 0.036(2) -0.002(2) 0.010(2) 0.027(2)
C98 0.085(3) 0.069(3) 0.047(2) 0.004(2) 0.016(2) 0.057(2)
C99 0.047(2) 0.043(2) 0.048(2) 0.005(2) 0.018(2) 0.021(2)
C100 0.040(2) 0.151(4) 0.041(2) 0.004(3) 0.016(2) 0.034(3)
C101 0.032(2) 0.025(2) 0.036(2) 0.0017(13) 0.0096(14) 0.0133(14)
C102 0.031(2) 0.025(2) 0.040(2) 0.0074(14) 0.0106(15) 0.0149(14)
C103 0.037(2) 0.023(2) 0.040(2) 0.0002(14) 0.007(2) 0.0138(14)
C104 0.048(2) 0.030(2) 0.036(2) -0.0002(14) 0.005(2) 0.020(2)
C105 0.053(2) 0.023(2) 0.034(2) 0.0040(14) 0.012(2) 0.016(2)
C106 0.044(2) 0.022(2) 0.041(2) -0.0005(14) 0.016(2) 0.0113(15)
C107 0.046(2) 0.023(2) 0.032(2) 0.0054(14) 0.016(2) 0.0136(15)
C108 0.065(2) 0.037(2) 0.046(2) 0.011(2) 0.021(2) 0.031(2)
C109 0.116(4) 0.054(2) 0.046(2) 0.012(2) 0.030(3) 0.060(3)
C110 0.158(5) 0.043(2) 0.043(3) 0.001(2) 0.017(3) 0.056(3)
C111 0.110(4) 0.037(2) 0.058(3) -0.008(2) -0.009(2) 0.031(2)
C112 0.063(2) 0.033(2) 0.052(2) 0.002(2) 0.005(2) 0.021(2)
C113 0.044(2) 0.024(2) 0.048(2) 0.0019(15) 0.000(2) 0.012(2)
C114 0.044(2) 0.034(2) 0.068(3) -0.001(2) 0.002(2) 0.007(2)
C115 0.064(2) 0.030(2) 0.055(2) -0.004(2) -0.009(2) 0.012(2)
C116 0.065(2) 0.027(2) 0.056(2) -0.003(2) 0.005(2) 0.021(2)
C117 0.090(3) 0.029(2) 0.038(2) 0.007(2) 0.019(2) 0.025(2)
C118 0.099(5) 0.030(3) 0.040(3) 0.007(2) 0.015(4) 0.034(4)
C119 0.066(4) 0.053(4) 0.074(4) 0.035(3) 0.022(3) 0.043(3)
C120 0.073(5) 0.029(3) 0.034(3) -0.001(3) 0.000(3) 0.013(4)
C419 0.103(11) 0.047(7) 0.062(8) 0.036(6) 0.037(8) 0.056(8)
C420 0.071(11) 0.033(8) 0.073(10) 0.029(7) -0.019(8) 0.011(9)

loop_
_atom_site_label
_atom_site_type_symbol
_atom_site_fract_x
_atom_site_fract_y
_atom_site_fract_z
_atom_site_U_iso_or_equiv
_atom_site_thermal_displace_type
_atom_site_occupancy
_atom_site_calc_flag
_atom_site_refinement_flags
_atom_site_disorder_group
V1 V 0.67047(3) 0.28821(3) 0.45506(2) 0.02420(13) Uani 1 d . .
O1 O 0.69358(12) 0.20276(11) 0.48906(9) 0.0269(4) Uani 1 d . .
N1 N 0.8315(2) 0.33869(13) 0.47085(11) 0.0270(6) Uani 1 d . .
H1 H 0.8512(2) 0.36450(13) 0.51103(11) 0.032 Uiso 1 calc R .
O2 O 0.67718(13) 0.23694(10) 0.37774(9) 0.0269(4) Uani 1 d . .
N2 N 0.6454(2) 0.35859(13) 0.39457(11) 0.0261(5) Uani 1 d . .
O3 O 0.69809(13) 0.35728(11) 0.53089(9) 0.0288(5) Uani 1 d . .
N3 N 0.5406(2) 0.25475(13) 0.47521(10) 0.0247(5) Uani 1 d . .
C1 C 0.8540(2) 0.2665(2) 0.47115(13) 0.0264(7) Uani 1 d . .
C2 C 0.7780(2) 0.1972(2) 0.48151(13) 0.0261(7) Uani 1 d . .
C3 C 0.7913(2) 0.1241(2) 0.48414(13) 0.0270(7) Uani 1 d . .
C4 C 0.8817(2) 0.1269(2) 0.47469(13) 0.0303(7) Uani 1 d . .
H4 H 0.8920(2) 0.0785(2) 0.47554(13) 0.036 Uiso 1 calc R .
C5 C 0.9581(2) 0.1960(2) 0.46405(13) 0.0300(7) Uani 1 d . .
C6 C 0.9430(2) 0.2667(2) 0.46290(13) 0.0303(7) Uani 1 d . .
H6 H 0.9937(2) 0.3151(2) 0.45646(13) 0.036 Uiso 1 calc R .
C7 C 0.8749(2) 0.3991(2) 0.43119(14) 0.0273(7) Uani 1 d . .
C8 C 0.8969(2) 0.4793(2) 0.45153(14) 0.0313(7) Uani 1 d . .
H8 H 0.8924(2) 0.4944(2) 0.49284(14) 0.038 Uiso 1 calc R .
C9 C 0.9254(2) 0.5370(2) 0.4112(2) 0.0380(8) Uani 1 d . .
H9 H 0.9390(2) 0.5916(2) 0.4246(2) 0.046 Uiso 1 calc R .
C10 C 0.9341(2) 0.5153(2) 0.3512(2) 0.0408(8) Uani 1 d . .
H10 H 0.9524(2) 0.5547(2) 0.3233(2) 0.049 Uiso 1 calc R .
C11 C 0.9160(2) 0.4360(2) 0.3323(2) 0.0383(8) Uani 1 d . .
H11 H 0.9239(2) 0.4214(2) 0.2917(2) 0.046 Uiso 1 calc R .
C12 C 0.8863(2) 0.3776(2) 0.37204(14) 0.0323(7) Uani 1 d . .
H12 H 0.8740(2) 0.3232(2) 0.35874(14) 0.039 Uiso 1 calc R .
C13 C 0.7081(2) 0.0455(2) 0.49357(14) 0.0331(7) Uani 1 d . .
C14 C 0.7425(2) -0.0237(2) 0.5017(2) 0.0402(8) Uani 1 d . .
H14A H 0.7702(2) -0.0328(2) 0.4654(2) 0.060 Uiso 1 calc R .
H14B H 0.6874(2) -0.0729(2) 0.5062(2) 0.060 Uiso 1 calc R .
H14C H 0.7918(2) -0.0093(2) 0.5387(2) 0.060 Uiso 1 calc R .
C15 C 0.6656(2) 0.0572(2) 0.55134(15) 0.0394(8) Uani 1 d . .
H15A H 0.7164(2) 0.0736(2) 0.58764(15) 0.059 Uiso 1 calc R .
H15B H 0.6133(2) 0.0065(2) 0.55659(15) 0.059 Uiso 1 calc R .
H15C H 0.6400(2) 0.0989(2) 0.54676(15) 0.059 Uiso 1 calc R .
C16 C 0.6290(2) 0.0198(2) 0.4367(2) 0.0456(9) Uani 1 d . .
H16A H 0.6564(2) 0.0123(2) 0.3998(2) 0.068 Uiso 1 calc R .
H16B H 0.6033(2) 0.0615(2) 0.4320(2) 0.068 Uiso 1 calc R .
H16C H 0.5766(2) -0.0310(2) 0.4418(2) 0.068 Uiso 1 calc R .
C17 C 1.0537(2) 0.1919(2) 0.4513(2) 0.0377(8) Uani 1 d . .
C18 C 1.1358(2) 0.2729(2) 0.4620(2) 0.0701(13) Uani 1 d . .
H18A H 1.1438(2) 0.2964(2) 0.5047(2) 0.105 Uiso 1 calc R .
H18B H 1.1219(2) 0.3081(2) 0.4336(2) 0.105 Uiso 1 calc R .
H18C H 1.1955(2) 0.2672(2) 0.4547(2) 0.105 Uiso 1 calc R .
C19 C 1.0834(3) 0.1402(3) 0.4953(3) 0.115(2) Uani 1 d . .
H19A H 1.0946(3) 0.1649(3) 0.5380(3) 0.173 Uiso 1 calc R .
H19B H 1.1430(3) 0.1363(3) 0.4856(3) 0.173 Uiso 1 calc R .
H19C H 1.0317(3) 0.0862(3) 0.4905(3) 0.173 Uiso 1 calc R .
C20 C 1.0374(3) 0.1525(4) 0.3870(2) 0.120(2) Uani 1 d . .
H20A H 0.9831(3) 0.0998(4) 0.3821(2) 0.180 Uiso 1 calc R .
H20B H 1.0959(3) 0.1454(4) 0.3789(2) 0.180 Uiso 1 calc R .
H20C H 1.0223(3) 0.1863(4) 0.3577(2) 0.180 Uiso 1 calc R .
C21 C 0.6533(2) 0.3404(2) 0.33411(13) 0.0277(7) Uani 1 d . .
C22 C 0.6711(2) 0.2703(2) 0.32615(13) 0.0274(7) Uani 1 d . .
C23 C 0.6824(2) 0.2401(2) 0.26767(14) 0.0311(7) Uani 1 d . .
C24 C 0.6743(2) 0.2845(2) 0.21989(14) 0.0364(8) Uani 1 d . .
H24 H 0.6806(2) 0.2659(2) 0.17997(14) 0.044 Uiso 1 calc R .
C25 C 0.6573(2) 0.3556(2) 0.22623(14) 0.0359(8) Uani 1 d . .
C26 C 0.6473(2) 0.3837(2) 0.28395(14) 0.0328(7) Uani 1 d . .
H26 H 0.6365(2) 0.4318(2) 0.28953(14) 0.039 Uiso 1 calc R .
C27 C 0.6095(2) 0.4195(2) 0.40708(13) 0.0287(7) Uani 1 d . .
C28 C 0.6594(2) 0.4824(2) 0.45385(15) 0.0371(8) Uani 1 d . .
H28 H 0.7189(2) 0.4862(2) 0.47659(15) 0.045 Uiso 1 calc R .
C29 C 0.6224(3) 0.5395(2) 0.4673(2) 0.0482(9) Uani 1 d . .
H29 H 0.6571(3) 0.5824(2) 0.4993(2) 0.058 Uiso 1 calc R .
C30 C 0.5361(3) 0.5346(2) 0.4350(2) 0.0488(9) Uani 1 d . .
H30 H 0.5109(3) 0.5736(2) 0.4448(2) 0.059 Uiso 1 calc R .
C31 C 0.4865(2) 0.4721(2) 0.3880(2) 0.0425(8) Uani 1 d . .
H31 H 0.4275(2) 0.4689(2) 0.3651(2) 0.051 Uiso 1 calc R .
C32 C 0.5220(2) 0.4143(2) 0.37428(14) 0.0347(7) Uani 1 d . .
H32 H 0.4869(2) 0.3712(2) 0.34256(14) 0.042 Uiso 1 calc R .
C33 C 0.6980(2) 0.1618(2) 0.25873(14) 0.0355(7) Uani 1 d . .
C34 C 0.7912(2) 0.1685(2) 0.29964(14) 0.0367(8) Uani 1 d . .
H34A H 0.7999(2) 0.1179(2) 0.29325(14) 0.055 Uiso 1 calc R .
H34B H 0.7865(2) 0.1793(2) 0.34312(14) 0.055 Uiso 1 calc R .
H34C H 0.8467(2) 0.2126(2) 0.28864(14) 0.055 Uiso 1 calc R .
C35 C 0.7052(3) 0.1398(2) 0.19134(15) 0.0505(9) Uani 1 d . .
H35A H 0.7151(3) 0.0895(2) 0.18783(15) 0.076 Uiso 1 calc R .
H35B H 0.7598(3) 0.1830(2) 0.17863(15) 0.076 Uiso 1 calc R .
H35C H 0.6451(3) 0.1328(2) 0.16460(15) 0.076 Uiso 1 calc R .
C36 C 0.6115(2) 0.0932(2) 0.2766(2) 0.0479(9) Uani 1 d . .
H36A H 0.6205(2) 0.0427(2) 0.2711(2) 0.072 Uiso 1 calc R .
H36B H 0.5520(2) 0.0882(2) 0.2502(2) 0.072 Uiso 1 calc R .
H36C H 0.6066(2) 0.1050(2) 0.3199(2) 0.072 Uiso 1 calc R .
C37 C 0.6441(3) 0.3990(2) 0.1697(2) 0.0508(9) Uani 1 d . .
C38 C 0.6906(3) 0.3787(2) 0.11674(15) 0.0483(9) Uani 1 d . .
H38A H 0.6626(3) 0.3203(2) 0.10508(15) 0.072 Uiso 1 calc R .
H38B H 0.7605(3) 0.3973(2) 0.13003(15) 0.072 Uiso 1 calc R .
H38C H 0.6783(3) 0.4055(2) 0.08114(15) 0.072 Uiso 1 calc R .
C39 C 0.6887(4) 0.4899(2) 0.1869(2) 0.089(2) Uani 1 d . .
H39A H 0.6597(4) 0.5041(2) 0.2209(2) 0.133 Uiso 1 calc R .
H39B H 0.6764(4) 0.5162(2) 0.1510(2) 0.133 Uiso 1 calc R .
H39C H 0.7587(4) 0.5080(2) 0.1999(2) 0.133 Uiso 1 calc R .
C40 C 0.5328(3) 0.3688(3) 0.1468(2) 0.0827(15) Uani 1 d . .
H40A H 0.5053(3) 0.3102(3) 0.1360(2) 0.124 Uiso 1 calc R .
H40B H 0.5216(3) 0.3946(3) 0.1103(2) 0.124 Uiso 1 calc R .
H40C H 0.5016(3) 0.3825(3) 0.1797(2) 0.124 Uiso 1 calc R .
C41 C 0.5367(2) 0.2816(2) 0.53504(13) 0.0256(6) Uani 1 d . .
C42 C 0.6270(2) 0.3395(2) 0.56497(13) 0.0268(7) Uani 1 d . .
C43 C 0.6382(2) 0.3737(2) 0.62607(13) 0.0294(7) Uani 1 d . .
C44 C 0.5561(2) 0.3475(2) 0.65414(14) 0.0337(7) Uani 1 d . .
H44 H 0.5619(2) 0.3696(2) 0.69551(14) 0.040 Uiso 1 calc R .
C45 C 0.4652(2) 0.2910(2) 0.62591(13) 0.0333(7) Uani 1 d . .
C46 C 0.4563(2) 0.2572(2) 0.56562(13) 0.0298(7) Uani 1 d . .
H46 H 0.3959(2) 0.2177(2) 0.54542(13) 0.036 Uiso 1 calc R .
C47 C 0.4562(2) 0.2167(2) 0.43032(13) 0.0254(7) Uani 1 d . .
C48 C 0.4495(2) 0.1518(2) 0.38996(13) 0.0326(7) Uani 1 d . .
H48 H 0.4987(2) 0.1314(2) 0.39495(13) 0.039 Uiso 1 calc R .
C49 C 0.3717(2) 0.1167(2) 0.3427(2) 0.0476(9) Uani 1 d . .
H49 H 0.3675(2) 0.0720(2) 0.3158(2) 0.057 Uiso 1 calc R .
C50 C 0.3006(2) 0.1459(2) 0.3344(2) 0.0547(10) Uani 1 d . .
H50 H 0.2472(2) 0.1217(2) 0.3019(2) 0.066 Uiso 1 calc R .
C51 C 0.3072(2) 0.2110(2) 0.37360(15) 0.0455(9) Uani 1 d . .
H51 H 0.2585(2) 0.2319(2) 0.36747(15) 0.055 Uiso 1 calc R .
C52 C 0.3838(2) 0.2463(2) 0.42174(13) 0.0325(7) Uani 1 d . .
H52 H 0.3870(2) 0.2905(2) 0.44878(13) 0.039 Uiso 1 calc R .
C53 C 0.7375(2) 0.4335(2) 0.65932(14) 0.0356(8) Uani 1 d . .
C54 C 0.7778(2) 0.5067(2) 0.6234(2) 0.0437(8) Uani 1 d . .
H54A H 0.7809(2) 0.4883(2) 0.5812(2) 0.066 Uiso 1 calc R .
H54B H 0.8429(2) 0.5424(2) 0.6441(2) 0.066 Uiso 1 calc R .
H54C H 0.7353(2) 0.5361(2) 0.6222(2) 0.066 Uiso 1 calc R .
C55 C 0.7338(2) 0.4646(2) 0.72476(15) 0.0464(9) Uani 1 d . .
H55A H 0.7987(2) 0.5025(2) 0.74408(15) 0.070 Uiso 1 calc R .
H55B H 0.7112(2) 0.4193(2) 0.74917(15) 0.070 Uiso 1 calc R .
H55C H 0.6893(2) 0.4921(2) 0.72300(15) 0.070 Uiso 1 calc R .
C56 C 0.8077(2) 0.3903(2) 0.6646(2) 0.0407(8) Uani 1 d . .
H56A H 0.8117(2) 0.3695(2) 0.6233(2) 0.061 Uiso 1 calc R .
H56B H 0.7839(2) 0.3455(2) 0.6894(2) 0.061 Uiso 1 calc R .
H56C H 0.8721(2) 0.4284(2) 0.6846(2) 0.061 Uiso 1 calc R .
C57 C 0.3769(2) 0.2668(2) 0.66018(14) 0.0418(9) Uani 1 d . .
C58 C 0.3584(5) 0.3373(5) 0.6859(4) 0.054(2) Uani 0.50 d P 1
H58A H 0.3017(5) 0.3179(5) 0.7069(4) 0.081 Uiso 0.50 calc PR 1
H58B H 0.3464(5) 0.3669(5) 0.6521(4) 0.081 Uiso 0.50 calc PR 1
H58C H 0.4151(5) 0.3730(5) 0.7154(4) 0.081 Uiso 0.50 calc PR 1
C59 C 0.3919(5) 0.2212(5) 0.7185(3) 0.052(2) Uani 0.50 d P 1
H59A H 0.4043(5) 0.1742(5) 0.7047(3) 0.077 Uiso 0.50 calc PR 1
H59B H 0.3334(5) 0.2036(5) 0.7378(3) 0.077 Uiso 0.50 calc PR 1
H59C H 0.4471(5) 0.2579(5) 0.7485(3) 0.077 Uiso 0.50 calc PR 1
C60 C 0.2793(5) 0.2058(6) 0.6205(4) 0.060(2) Uani 0.50 d P 1
H60A H 0.2888(5) 0.1590(6) 0.6029(4) 0.090 Uiso 0.50 calc PR 1
H60B H 0.2593(5) 0.2322(6) 0.5870(4) 0.090 Uiso 0.50 calc PR 1
H60C H 0.2290(5) 0.1883(6) 0.6468(4) 0.090 Uiso 0.50 calc PR 1
C258 C 0.4044(5) 0.3134(5) 0.7238(3) 0.048(2) Uani 0.50 d P 2
H25A H 0.4306(5) 0.3712(5) 0.7202(3) 0.072 Uiso 0.50 calc PR 2
H25B H 0.4535(5) 0.2999(5) 0.7484(3) 0.072 Uiso 0.50 calc PR 2
H25C H 0.3470(5) 0.2991(5) 0.7441(3) 0.072 Uiso 0.50 calc PR 2
C259 C 0.3381(7) 0.1822(5) 0.6605(5) 0.093(4) Uani 0.50 d P 2
H25D H 0.3220(7) 0.1560(5) 0.6179(5) 0.139 Uiso 0.50 calc PR 2
H25E H 0.2795(7) 0.1656(5) 0.6797(5) 0.139 Uiso 0.50 calc PR 2
H25F H 0.3861(7) 0.1665(5) 0.6840(5) 0.139 Uiso 0.50 calc PR 2
C260 C 0.3085(5) 0.3018(8) 0.6230(4) 0.089(4) Uani 0.50 d P 2
H26A H 0.3417(5) 0.3605(8) 0.6256(4) 0.134 Uiso 0.50 calc PR 2
H26B H 0.2488(5) 0.2881(8) 0.6408(4) 0.134 Uiso 0.50 calc PR 2
H26C H 0.2927(5) 0.2785(8) 0.5797(4) 0.134 Uiso 0.50 calc PR 2
V2 V 0.83681(4) 0.19673(3) 0.96388(2) 0.02914(14) Uani 1 d . .
O4 O 0.72226(13) 0.19150(11) 0.99304(9) 0.0305(5) Uani 1 d . .
N4 N 0.8565(2) 0.32582(13) 0.97031(11) 0.0272(6) Uani 1 d . .
H4A H 0.8840(2) 0.34676(13) 1.01109(11) 0.033 Uiso 1 calc R .
O5 O 0.76372(13) 0.17974(11) 0.88310(9) 0.0313(5) Uani 1 d . .
N5 N 0.9380(2) 0.20881(13) 0.90827(11) 0.0283(6) Uani 1 d . .
O6 O 0.92508(13) 0.23415(11) 1.03968(9) 0.0308(5) Uani 1 d . .
N6 N 0.8286(2) 0.09361(13) 0.98735(11) 0.0301(6) Uani 1 d . .
C61 C 0.7569(2) 0.3216(2) 0.96416(13) 0.0265(7) Uani 1 d . .
C62 C 0.6889(2) 0.2484(2) 0.97731(13) 0.0280(7) Uani 1 d . .
C63 C 0.5910(2) 0.2375(2) 0.97327(13) 0.0292(7) Uani 1 d . .
C64 C 0.5677(2) 0.3006(2) 0.95381(13) 0.0286(7) Uani 1 d . .
H64 H 0.5019(2) 0.2939(2) 0.95013(13) 0.034 Uiso 1 calc R .
C65 C 0.6344(2) 0.3731(2) 0.93938(13) 0.0273(7) Uani 1 d . .
C66 C 0.7308(2) 0.3829(2) 0.94575(12) 0.0282(7) Uani 1 d . .
H66 H 0.7788(2) 0.4318(2) 0.93745(12) 0.034 Uiso 1 calc R .
C67 C 0.9206(2) 0.3783(2) 0.93325(13) 0.0258(7) Uani 1 d . .
C68 C 1.0146(2) 0.4289(2) 0.95981(14) 0.0291(7) Uani 1 d . .
H68 H 1.0361(2) 0.4295(2) 1.00242(14) 0.035 Uiso 1 calc R .
C69 C 1.0770(2) 0.4783(2) 0.92418(14) 0.0298(7) Uani 1 d . .
H69 H 1.1409(2) 0.5134(2) 0.94253(14) 0.036 Uiso 1 calc R .
C70 C 1.0462(2) 0.4767(2) 0.86169(14) 0.0343(7) Uani 1 d . .
H70 H 1.0888(2) 0.5105(2) 0.83718(14) 0.041 Uiso 1 calc R .
C71 C 0.9531(2) 0.4256(2) 0.83536(14) 0.0342(7) Uani 1 d . .
H71 H 0.9322(2) 0.4240(2) 0.79252(14) 0.041 Uiso 1 calc R .
C72 C 0.8899(2) 0.3765(2) 0.87076(14) 0.0297(7) Uani 1 d . .
H72 H 0.8259(2) 0.3419(2) 0.85234(14) 0.036 Uiso 1 calc R .
C73 C 0.5130(2) 0.1592(2) 0.98704(14) 0.0325(7) Uani 1 d . .
C74 C 0.5416(2) 0.1397(2) 1.05194(15) 0.0413(8) Uani 1 d . .
H74A H 0.4912(2) 0.0896(2) 1.06023(15) 0.062 Uiso 1 calc R .
H74B H 0.5484(2) 0.1837(2) 1.08279(15) 0.062 Uiso 1 calc R .
H74C H 0.6032(2) 0.1335(2) 1.05415(15) 0.062 Uiso 1 calc R .
C75 C 0.4137(2) 0.1640(2) 0.9855(2) 0.0422(8) Uani 1 d . .
H75A H 0.3666(2) 0.1127(2) 0.9946(2) 0.063 Uiso 1 calc R .
H75B H 0.3922(2) 0.1752(2) 0.9445(2) 0.063 Uiso 1 calc R .
H75C H 0.4190(2) 0.2073(2) 1.0166(2) 0.063 Uiso 1 calc R .
C76 C 0.5014(2) 0.0901(2) 0.9387(2) 0.0472(9) Uani 1 d . .
H76A H 0.4516(2) 0.0400(2) 0.9475(2) 0.071 Uiso 1 calc R .
H76B H 0.5630(2) 0.0839(2) 0.9403(2) 0.071 Uiso 1 calc R .
H76C H 0.4822(2) 0.1021(2) 0.8975(2) 0.071 Uiso 1 calc R .
C77 C 0.6028(2) 0.4388(2) 0.91664(13) 0.0304(7) Uani 1 d . .
C78 C 0.4898(4) 0.4150(4) 0.9081(3) 0.0362(15) Uani 0.50 d P 1
H78A H 0.4567(4) 0.3656(4) 0.8794(3) 0.054 Uiso 0.50 calc PR 1
H78B H 0.4749(4) 0.4586(4) 0.8913(3) 0.054 Uiso 0.50 calc PR 1
H78C H 0.4677(4) 0.4063(4) 0.9481(3) 0.054 Uiso 0.50 calc PR 1
C79 C 0.6310(4) 0.4576(4) 0.8516(3) 0.0327(14) Uani 0.50 d P 1
H79A H 0.6007(4) 0.4083(4) 0.8225(3) 0.049 Uiso 0.50 calc PR 1
H79B H 0.7015(4) 0.4778(4) 0.8544(3) 0.049 Uiso 0.50 calc PR 1
H79C H 0.6085(4) 0.4983(4) 0.8371(3) 0.049 Uiso 0.50 calc PR 1
C80 C 0.6502(5) 0.5155(4) 0.9613(3) 0.040(2) Uani 0.50 d P 1
H80A H 0.6292(5) 0.5567(4) 0.9459(3) 0.060 Uiso 0.50 calc PR 1
H80B H 0.7208(5) 0.5348(4) 0.9647(3) 0.060 Uiso 0.50 calc PR 1
H80C H 0.6314(5) 0.5046(4) 1.0020(3) 0.060 Uiso 0.50 calc PR 1
C378 C 0.5320(5) 0.4015(4) 0.8582(3) 0.044(2) Uani 0.50 d P 2
H37A H 0.5643(5) 0.3854(4) 0.8271(3) 0.066 Uiso 0.50 calc PR 2
H37B H 0.5075(5) 0.4407(4) 0.8426(3) 0.066 Uiso 0.50 calc PR 2
H37C H 0.4779(5) 0.3540(4) 0.8666(3) 0.066 Uiso 0.50 calc PR 2
C379 C 0.6902(5) 0.5125(4) 0.9043(3) 0.039(2) Uani 0.50 d P 2
H37D H 0.7356(5) 0.5360(4) 0.9428(3) 0.058 Uiso 0.50 calc PR 2
H37E H 0.6676(5) 0.5526(4) 0.8883(3) 0.058 Uiso 0.50 calc PR 2
H37F H 0.7227(5) 0.4956(4) 0.8737(3) 0.058 Uiso 0.50 calc PR 2
C380 C 0.5574(5) 0.4652(4) 0.9671(3) 0.042(2) Uani 0.50 d P 2
H38D H 0.6062(5) 0.4890(4) 1.0042(3) 0.063 Uiso 0.50 calc PR 2
H38E H 0.5037(5) 0.4184(4) 0.9768(3) 0.063 Uiso 0.50 calc PR 2
H38F H 0.5332(5) 0.5051(4) 0.9528(3) 0.063 Uiso 0.50 calc PR 2
C81 C 0.9058(2) 0.2014(2) 0.84572(14) 0.0299(7) Uani 1 d . .
C82 C 0.8053(2) 0.1842(2) 0.83320(15) 0.0309(7) Uani 1 d . .
C83 C 0.7570(2) 0.1753(2) 0.77207(15) 0.0333(7) Uani 1 d . .
C84 C 0.8123(2) 0.1823(2) 0.72576(15) 0.0373(8) Uani 1 d . .
H84 H 0.7816(2) 0.1766(2) 0.68429(15) 0.045 Uiso 1 calc R .
C85 C 0.9125(2) 0.1978(2) 0.73650(15) 0.0354(8) Uani 1 d . .
C86 C 0.9580(2) 0.2069(2) 0.79626(14) 0.0305(7) Uani 1 d . .
H86 H 1.0249(2) 0.2170(2) 0.80423(14) 0.037 Uiso 1 calc R .
C87 C 1.0400(2) 0.2358(2) 0.92860(14) 0.0289(7) Uani 1 d . .
C88 C 1.0737(2) 0.1963(2) 0.97232(15) 0.0366(8) Uani 1 d . .
H88 H 1.0292(2) 0.1519(2) 0.98841(15) 0.044 Uiso 1 calc R .
C89 C 1.1723(2) 0.2219(2) 0.9924(2) 0.0445(9) Uani 1 d . .
H89 H 1.1950(2) 0.1943(2) 1.0218(2) 0.053 Uiso 1 calc R .
C90 C 1.2380(2) 0.2870(2) 0.9703(2) 0.0451(9) Uani 1 d . .
H90 H 1.3055(2) 0.3037(2) 0.9839(2) 0.054 Uiso 1 calc R .
C91 C 1.2046(2) 0.3278(2) 0.9278(2) 0.0408(8) Uani 1 d . .
H91 H 1.2493(2) 0.3733(2) 0.9128(2) 0.049 Uiso 1 calc R .
C92 C 1.1064(2) 0.3024(2) 0.90732(14) 0.0316(7) Uani 1 d . .
H92 H 1.0840(2) 0.3308(2) 0.87844(14) 0.038 Uiso 1 calc R .
C93 C 0.6486(2) 0.1598(2) 0.7593(2) 0.0419(8) Uani 1 d . .
C94 C 0.5902(2) 0.0810(2) 0.7842(2) 0.0555(10) Uani 1 d . .
H94A H 0.6128(2) 0.0850(2) 0.8285(2) 0.083 Uiso 1 calc R .
H94B H 0.5991(2) 0.0362(2) 0.7625(2) 0.083 Uiso 1 calc R .
H94C H 0.5214(2) 0.0716(2) 0.7775(2) 0.083 Uiso 1 calc R .
C95 C 0.6316(2) 0.2295(2) 0.7922(2) 0.0437(8) Uani 1 d . .
H95A H 0.6550(2) 0.2352(2) 0.8365(2) 0.066 Uiso 1 calc R .
H95B H 0.5623(2) 0.2180(2) 0.7855(2) 0.066 Uiso 1 calc R .
H95C H 0.6668(2) 0.2795(2) 0.7753(2) 0.066 Uiso 1 calc R .
C96 C 0.6117(2) 0.1516(2) 0.6902(2) 0.0564(10) Uani 1 d . .
H96A H 0.6482(2) 0.2014(2) 0.6734(2) 0.085 Uiso 1 calc R .
H96B H 0.5428(2) 0.1418(2) 0.6839(2) 0.085 Uiso 1 calc R .
H96C H 0.6205(2) 0.1064(2) 0.6690(2) 0.085 Uiso 1 calc R .
C97 C 0.9658(2) 0.2014(2) 0.6815(2) 0.0445(9) Uani 1 d . .
C98 C 0.9374(3) 0.1148(2) 0.6507(2) 0.0585(11) Uani 1 d . .
H98A H 0.8670(3) 0.0889(2) 0.6386(2) 0.088 Uiso 1 calc R .
H98B H 0.9587(3) 0.0840(2) 0.6800(2) 0.088 Uiso 1 calc R .
H98C H 0.9686(3) 0.1166(2) 0.6140(2) 0.088 Uiso 1 calc R .
C99 C 0.9367(2) 0.2496(2) 0.6328(2) 0.0442(8) Uani 1 d . .
H99A H 0.8663(2) 0.2254(2) 0.6199(2) 0.066 Uiso 1 calc R .
H99B H 0.9687(2) 0.2485(2) 0.5968(2) 0.066 Uiso 1 calc R .
H99C H 0.9565(2) 0.3055(2) 0.6508(2) 0.066 Uiso 1 calc R .
C100 C 1.0750(2) 0.2409(3) 0.7000(2) 0.0777(14) Uani 1 d . .
H10A H 1.1059(2) 0.2418(3) 0.6633(2) 0.117 Uiso 1 calc R .
H10B H 1.0959(2) 0.2103(3) 0.7296(2) 0.117 Uiso 1 calc R .
H10C H 1.0936(2) 0.2961(3) 0.7191(2) 0.117 Uiso 1 calc R .
C101 C 0.8651(2) 0.0972(2) 1.04940(14) 0.0298(7) Uani 1 d . .
C102 C 0.9201(2) 0.1770(2) 1.07728(14) 0.0305(7) Uani 1 d . .
C103 C 0.9672(2) 0.1926(2) 1.13891(14) 0.0328(7) Uani 1 d . .
C104 C 0.9514(2) 0.1255(2) 1.17077(15) 0.0369(8) Uani 1 d . .
H104 H 0.9809(2) 0.1344(2) 1.21281(15) 0.044 Uiso 1 calc R .
C105 C 0.8950(2) 0.0455(2) 1.14508(14) 0.0358(8) Uani 1 d . .
C106 C 0.8524(2) 0.0322(2) 1.08387(14) 0.0354(8) Uani 1 d . .
H106 H 0.8143(2) -0.0211(2) 1.06509(14) 0.043 Uiso 1 calc R .
C107 C 0.8071(2) 0.0240(2) 0.94557(14) 0.0323(7) Uani 1 d . .
C108 C 0.8708(3) -0.0149(2) 0.9454(2) 0.0448(9) Uani 1 d . .
H108 H 0.9272(3) 0.0025(2) 0.9758(2) 0.054 Uiso 1 calc R .
C109 C 0.8512(3) -0.0790(2) 0.9008(2) 0.0618(12) Uani 1 d . .
H109 H 0.8956(3) -0.1042(2) 0.8996(2) 0.074 Uiso 1 calc R .
C110 C 0.7672(4) -0.1065(2) 0.8578(2) 0.0766(14) Uani 1 d . .
H110 H 0.7536(4) -0.1510(2) 0.8278(2) 0.092 Uiso 1 calc R .
C111 C 0.7028(3) -0.0691(2) 0.8586(2) 0.0703(12) Uani 1 d . .
H111 H 0.6447(3) -0.0883(2) 0.8295(2) 0.084 Uiso 1 calc R .
C112 C 0.7240(3) -0.0037(2) 0.9021(2) 0.0491(9) Uani 1 d . .
H112 H 0.6806(3) 0.0227(2) 0.9021(2) 0.059 Uiso 1 calc R .
C113 C 1.0314(2) 0.2786(2) 1.1685(2) 0.0395(8) Uani 1 d . .
C114 C 1.1139(2) 0.3169(2) 1.1314(2) 0.0524(10) Uani 1 d . .
H11A H 1.1546(2) 0.3718(2) 1.1505(2) 0.079 Uiso 1 calc R .
H11B H 1.0866(2) 0.3185(2) 1.0889(2) 0.079 Uiso 1 calc R .
H11C H 1.1532(2) 0.2848(2) 1.1310(2) 0.079 Uiso 1 calc R .
C115 C 1.0762(3) 0.2806(2) 1.2355(2) 0.0539(10) Uani 1 d . .
H11D H 1.1165(3) 0.3364(2) 1.2527(2) 0.081 Uiso 1 calc R .
H11E H 1.1161(3) 0.2490(2) 1.2365(2) 0.081 Uiso 1 calc R .
H11F H 1.0245(3) 0.2576(2) 1.2602(2) 0.081 Uiso 1 calc R .
C116 C 0.9703(3) 0.3297(2) 1.1692(2) 0.0492(9) Uani 1 d . .
H11G H 1.0114(3) 0.3846(2) 1.1881(2) 0.074 Uiso 1 calc R .
H11H H 0.9179(3) 0.3057(2) 1.1932(2) 0.074 Uiso 1 calc R .
H11I H 0.9426(3) 0.3311(2) 1.1267(2) 0.074 Uiso 1 calc R .
C117 C 0.8859(2) -0.0237(2) 1.18439(14) 0.0511(10) Uani 1 d D .
C118 C 0.8184(5) -0.1058(2) 1.1531(3) 0.054(2) Uani 0.67 d PD 1
H11J H 0.8351(5) -0.1141(2) 1.1122(3) 0.080 Uiso 0.67 calc PR 1
H11K H 0.7516(5) -0.1097(2) 1.1485(3) 0.080 Uiso 0.67 calc PR 1
H11L H 0.8247(5) -0.1469(2) 1.1782(3) 0.080 Uiso 0.67 calc PR 1
C119 C 0.9896(3) -0.0281(3) 1.1968(3) 0.056(2) Uani 0.67 d PD 1
H11M H 1.0377(3) 0.0238(3) 1.2173(3) 0.085 Uiso 0.67 calc PR 1
H11N H 1.0079(3) -0.0405(3) 1.1574(3) 0.085 Uiso 0.67 calc PR 1
H11O H 0.9869(3) -0.0703(3) 1.2233(3) 0.085 Uiso 0.67 calc PR 1
C120 C 0.8612(5) -0.0100(4) 1.2472(2) 0.049(2) Uani 0.67 d PD 1
H12A H 0.9055(5) 0.0436(4) 1.2672(2) 0.073 Uiso 0.67 calc PR 1
H12B H 0.8676(5) -0.0509(4) 1.2725(2) 0.073 Uiso 0.67 calc PR 1
H12C H 0.7945(5) -0.0137(4) 1.2429(2) 0.073 Uiso 0.67 calc PR 1
C418 C 0.7730(4) -0.0576(8) 1.1858(7) 0.081(4) Uiso 0.33 d PD 2
H41A H 0.7581(4) -0.0188(8) 1.2109(7) 0.122 Uiso 0.33 calc PR 2
H41B H 0.7530(4) -0.1088(8) 1.2036(7) 0.122 Uiso 0.33 calc PR 2
H41C H 0.7381(4) -0.0664(8) 1.1436(7) 0.122 Uiso 0.33 calc PR 2
C419 C 0.8851(11) -0.0944(5) 1.1437(5) 0.059(4) Uani 0.33 d PD 2
H41D H 0.8596(11) -0.0924(5) 1.1009(5) 0.089 Uiso 0.33 calc PR 2
H41E H 0.8439(11) -0.1447(5) 1.1579(5) 0.089 Uiso 0.33 calc PR 2
H41F H 0.9512(11) -0.0919(5) 1.1461(5) 0.089 Uiso 0.33 calc PR 2
C420 C 0.9169(10) 0.0039(9) 1.2532(3) 0.064(5) Uani 0.33 d PD 2
H42A H 0.9067(10) 0.0532(9) 1.2630(3) 0.096 Uiso 0.33 calc PR 2
H42B H 0.9857(10) 0.0146(9) 1.2646(3) 0.096 Uiso 0.33 calc PR 2
H42C H 0.8785(10) -0.0383(9) 1.2764(3) 0.096 Uiso 0.33 calc PR 2

loop_
_atom_type_symbol
_atom_type_description
_atom_type_scat_dispersion_real
_atom_type_scat_dispersion_imag
_atom_type_scat_source
C C 0.0033 0.0016 'International Tables Vol C Tables 4.2.6.8 and 6.1.1.4'
H H 0.0000 0.0000 'International Tables Vol C Tables 4.2.6.8 and 6.1.1.4'
N N 0.0061 0.0033 'International Tables Vol C Tables 4.2.6.8 and 6.1.1.4'
O O 0.0106 0.0060 'International Tables Vol C Tables 4.2.6.8 and 6.1.1.4'
V V 0.3005 0.5294 'International Tables Vol C Tables 4.2.6.8 and 6.1.1.4'

loop_
_geom_angle_atom_site_label_1
_geom_angle_atom_site_label_2
_geom_angle_atom_site_label_3
_geom_angle
_geom_angle_site_symmetry_1
_geom_angle_site_symmetry_3
_geom_angle_publ_flag
O1 V1 O2 84.58(8) . . ?
O1 V1 O3 97.62(8) . . ?
O2 V1 O3 164.97(8) . . ?
O1 V1 N3 94.45(9) . . ?
O2 V1 N3 114.16(9) . . ?
O3 V1 N3 80.58(9) . . ?
O1 V1 N2 161.91(9) . . ?
O2 V1 N2 77.38(9) . . ?
O3 V1 N2 100.16(9) . . ?
N3 V1 N2 91.74(9) . . ?
O1 V1 N1 79.27(8) . . ?
O2 V1 N1 86.40(8) . . ?
O3 V1 N1 79.45(8) . . ?
N3 V1 N1 158.04(9) . . ?
N2 V1 N1 100.70(9) . . ?
C2 O1 V1 116.5(2) . . ?
C7 N1 C1 119.8(2) . . ?
C7 N1 V1 113.9(2) . . ?
C1 N1 V1 103.4(2) . . ?
C22 O2 V1 120.5(2) . . ?
C21 N2 C27 117.6(2) . . ?
C21 N2 V1 116.3(2) . . ?
C27 N2 V1 125.7(2) . . ?
C42 O3 V1 115.9(2) . . ?
C41 N3 C47 122.1(2) . . ?
C41 N3 V1 114.4(2) . . ?
C47 N3 V1 122.8(2) . . ?
C6 C1 C2 122.1(2) . . ?
C6 C1 N1 123.6(2) . . ?
C2 C1 N1 114.3(2) . . ?
O1 C2 C1 117.9(2) . . ?
O1 C2 C3 122.4(2) . . ?
C1 C2 C3 119.7(2) . . ?
C4 C3 C2 116.2(2) . . ?
C4 C3 C13 122.5(2) . . ?
C2 C3 C13 121.3(2) . . ?
C3 C4 C5 124.5(3) . . ?
C6 C5 C4 117.7(2) . . ?
C6 C5 C17 121.8(3) . . ?
C4 C5 C17 120.5(3) . . ?
C1 C6 C5 119.8(3) . . ?
C12 C7 C8 120.2(3) . . ?
C12 C7 N1 121.0(3) . . ?
C8 C7 N1 118.5(3) . . ?
C9 C8 C7 119.6(3) . . ?
C8 C9 C10 120.3(3) . . ?
C11 C10 C9 119.6(3) . . ?
C10 C11 C12 120.7(3) . . ?
C7 C12 C11 119.5(3) . . ?
C15 C13 C16 109.7(2) . . ?
C15 C13 C3 110.9(2) . . ?
C16 C13 C3 109.0(2) . . ?
C15 C13 C14 107.3(2) . . ?
C16 C13 C14 108.0(2) . . ?
C3 C13 C14 111.8(2) . . ?
C20 C17 C18 112.4(3) . . ?
C20 C17 C19 107.9(4) . . ?
C18 C17 C19 105.9(3) . . ?
C20 C17 C5 107.9(3) . . ?
C18 C17 C5 112.3(3) . . ?
C19 C17 C5 110.4(3) . . ?
N2 C21 C22 111.9(2) . . ?
N2 C21 C26 127.7(3) . . ?
C22 C21 C26 120.4(3) . . ?
O2 C22 C21 113.6(3) . . ?
O2 C22 C23 124.6(3) . . ?
C21 C22 C23 121.7(3) . . ?
C24 C23 C22 115.3(3) . . ?
C24 C23 C33 123.1(3) . . ?
C22 C23 C33 121.5(3) . . ?
C23 C24 C25 124.6(3) . . ?
C26 C25 C24 118.8(3) . . ?
C26 C25 C37 120.0(3) . . ?
C24 C25 C37 121.1(3) . . ?
C25 C26 C21 119.2(3) . . ?
C28 C27 C32 119.4(3) . . ?
C28 C27 N2 120.2(3) . . ?
C32 C27 N2 120.4(3) . . ?
C29 C28 C27 120.0(3) . . ?
C30 C29 C28 120.8(3) . . ?
C29 C30 C31 119.2(3) . . ?
C32 C31 C30 120.7(3) . . ?
C31 C32 C27 119.9(3) . . ?
C23 C33 C36 108.5(2) . . ?
C23 C33 C34 110.8(2) . . ?
C36 C33 C34 109.2(3) . . ?
C23 C33 C35 112.3(3) . . ?
C36 C33 C35 107.8(3) . . ?
C34 C33 C35 108.1(2) . . ?
C39 C37 C38 108.4(3) . . ?
C39 C37 C25 110.8(3) . . ?
C38 C37 C25 111.8(3) . . ?
C39 C37 C40 110.6(3) . . ?
C38 C37 C40 108.0(3) . . ?
C25 C37 C40 107.2(3) . . ?
N3 C41 C46 127.2(3) . . ?
N3 C41 C42 112.2(2) . . ?
C46 C41 C42 120.6(3) . . ?
O3 C42 C43 124.4(3) . . ?
O3 C42 C41 114.7(2) . . ?
C43 C42 C41 120.9(3) . . ?
C44 C43 C42 116.1(3) . . ?
C44 C43 C53 123.2(3) . . ?
C42 C43 C53 120.6(3) . . ?
C43 C44 C45 124.7(3) . . ?
C46 C45 C44 118.1(3) . . ?
C46 C45 C57 120.7(3) . . ?
C44 C45 C57 121.2(3) . . ?
C45 C46 C41 119.6(3) . . ?
C48 C47 C52 118.8(3) . . ?
C48 C47 N3 118.7(2) . . ?
C52 C47 N3 122.2(2) . . ?
C49 C48 C47 120.6(3) . . ?
C50 C49 C48 120.5(3) . . ?
C49 C50 C51 119.4(3) . . ?
C50 C51 C52 120.9(3) . . ?
C51 C52 C47 119.7(3) . . ?
C55 C53 C43 112.4(3) . . ?
C55 C53 C54 107.9(3) . . ?
C43 C53 C54 110.9(2) . . ?
C55 C53 C56 107.4(2) . . ?
C43 C53 C56 108.7(2) . . ?
C54 C53 C56 109.4(3) . . ?
C259 C57 C258 113.8(5) . . ?
C259 C57 C45 108.6(4) . . ?
C58 C57 C45 113.6(4) . . ?
C258 C57 C45 110.6(3) . . ?
C58 C57 C60 107.3(5) . . ?
C45 C57 C60 114.5(3) . . ?
C259 C57 C260 115.7(7) . . ?
C258 C57 C260 104.4(5) . . ?
C45 C57 C260 103.3(4) . . ?
C58 C57 C59 105.4(5) . . ?
C45 C57 C59 111.1(3) . . ?
C60 C57 C59 104.0(5) . . ?
O4 V2 O6 99.33(9) . . ?
O4 V2 O5 85.56(9) . . ?
O6 V2 O5 168.46(8) . . ?
O4 V2 N6 95.31(9) . . ?
O6 V2 N6 81.81(9) . . ?
O5 V2 N6 108.29(10) . . ?
O4 V2 N5 162.07(9) . . ?
O6 V2 N5 96.38(9) . . ?
O5 V2 N5 77.46(9) . . ?
N6 V2 N5 95.45(9) . . ?
O4 V2 N4 78.50(8) . . ?
O6 V2 N4 81.70(8) . . ?
O5 V2 N4 89.11(9) . . ?
N6 V2 N4 161.17(10) . . ?
N5 V2 N4 95.34(9) . . ?
C62 O4 V2 116.7(2) . . ?
C67 N4 C61 117.4(2) . . ?
C67 N4 V2 118.4(2) . . ?
C61 N4 V2 103.5(2) . . ?
C82 O5 V2 121.1(2) . . ?
C81 N5 C87 118.1(2) . . ?
C81 N5 V2 115.6(2) . . ?
C87 N5 V2 125.6(2) . . ?
C102 O6 V2 114.7(2) . . ?
C101 N6 C107 120.8(2) . . ?
C101 N6 V2 112.9(2) . . ?
C107 N6 V2 125.1(2) . . ?
C66 C61 C62 122.1(3) . . ?
C66 C61 N4 123.7(2) . . ?
C62 C61 N4 114.2(2) . . ?
O4 C62 C61 117.0(2) . . ?
O4 C62 C63 123.7(3) . . ?
C61 C62 C63 119.3(3) . . ?
C64 C63 C62 116.6(3) . . ?
C64 C63 C73 121.3(3) . . ?
C62 C63 C73 122.0(2) . . ?
C63 C64 C65 124.6(3) . . ?
C66 C65 C64 117.3(3) . . ?
C66 C65 C77 121.1(3) . . ?
C64 C65 C77 121.5(3) . . ?
C61 C66 C65 120.0(3) . . ?
C72 C67 C68 119.8(3) . . ?
C72 C67 N4 120.3(3) . . ?
C68 C67 N4 119.9(3) . . ?
C69 C68 C67 120.1(3) . . ?
C68 C69 C70 120.0(3) . . ?
C71 C70 C69 119.6(3) . . ?
C70 C71 C72 120.8(3) . . ?
C71 C72 C67 119.7(3) . . ?
C63 C73 C76 109.4(2) . . ?
C63 C73 C75 112.7(2) . . ?
C76 C73 C75 107.9(3) . . ?
C63 C73 C74 110.2(2) . . ?
C76 C73 C74 109.6(2) . . ?
C75 C73 C74 106.9(2) . . ?
C378 C77 C380 112.4(4) . . ?
C378 C77 C65 106.4(3) . . ?
C80 C77 C65 110.7(3) . . ?
C380 C77 C65 107.7(3) . . ?
C378 C77 C379 110.5(4) . . ?
C380 C77 C379 108.6(4) . . ?
C65 C77 C379 111.2(3) . . ?
C80 C77 C79 108.9(4) . . ?
C65 C77 C79 110.4(3) . . ?
C80 C77 C78 107.2(4) . . ?
C65 C77 C78 114.2(3) . . ?
C79 C77 C78 105.0(4) . . ?
N5 C81 C86 128.9(3) . . ?
N5 C81 C82 111.7(3) . . ?
C86 C81 C82 119.4(3) . . ?
O5 C82 C83 124.5(3) . . ?
O5 C82 C81 114.1(3) . . ?
C83 C82 C81 121.4(3) . . ?
C84 C83 C82 116.4(3) . . ?
C84 C83 C93 122.7(3) . . ?
C82 C83 C93 120.9(3) . . ?
C83 C84 C85 123.7(3) . . ?
C86 C85 C84 118.8(3) . . ?
C86 C85 C97 121.9(3) . . ?
C84 C85 C97 119.3(3) . . ?
C85 C86 C81 120.2(3) . . ?
C88 C87 C92 119.0(3) . . ?
C88 C87 N5 119.4(3) . . ?
C92 C87 N5 121.5(3) . . ?
C89 C88 C87 119.9(3) . . ?
C90 C89 C88 121.0(3) . . ?
C89 C90 C91 119.4(3) . . ?
C92 C91 C90 120.1(3) . . ?
C91 C92 C87 120.7(3) . . ?
C96 C93 C94 108.2(3) . . ?
C96 C93 C95 108.8(3) . . ?
C94 C93 C95 109.1(3) . . ?
C96 C93 C83 111.8(3) . . ?
C94 C93 C83 108.9(3) . . ?
C95 C93 C83 109.9(2) . . ?
C100 C97 C85 112.5(3) . . ?
C100 C97 C98 109.0(3) . . ?
C85 C97 C98 108.8(3) . . ?
C100 C97 C99 107.6(3) . . ?
C85 C97 C99 110.8(3) . . ?
C98 C97 C99 108.0(3) . . ?
N6 C101 C106 127.0(3) . . ?
N6 C101 C102 112.7(2) . . ?
C106 C101 C102 120.3(3) . . ?
O6 C102 C103 124.5(3) . . ?
O6 C102 C101 114.6(3) . . ?
C103 C102 C101 120.9(3) . . ?
C104 C103 C102 115.9(3) . . ?
C104 C103 C113 122.8(3) . . ?
C102 C103 C113 121.3(3) . . ?
C103 C104 C105 124.6(3) . . ?
C106 C105 C104 117.9(3) . . ?
C106 C105 C117 122.3(3) . . ?
C104 C105 C117 119.7(3) . . ?
C105 C106 C101 120.2(3) . . ?
C112 C107 C108 119.3(3) . . ?
C112 C107 N6 119.4(3) . . ?
C108 C107 N6 121.2(3) . . ?
C109 C108 C107 119.7(4) . . ?
C110 C109 C108 120.4(3) . . ?
C109 C110 C111 120.1(3) . . ?
C112 C111 C110 119.4(4) . . ?
C107 C112 C111 121.2(3) . . ?
C103 C113 C115 112.0(2) . . ?
C103 C113 C114 109.9(3) . . ?
C115 C113 C114 108.4(3) . . ?
C103 C113 C116 109.6(3) . . ?
C115 C113 C116 107.6(3) . . ?
C114 C113 C116 109.2(3) . . ?
C118 C117 C120 110.1(4) . . ?
C419 C117 C420 132.9(8) . . ?
C118 C117 C105 114.6(3) . . ?
C120 C117 C105 113.4(4) . . ?
C419 C117 C105 108.8(5) . . ?
C420 C117 C105 113.4(6) . . ?
C419 C117 C418 96.8(8) . . ?
C420 C117 C418 96.1(8) . . ?
C105 C117 C418 99.3(5) . . ?
C118 C117 C119 104.9(4) . . ?
C120 C117 C119 105.6(4) . . ?
C105 C117 C119 107.4(3) . . ?

loop_
_geom_bond_atom_site_label_1
_geom_bond_atom_site_label_2
_geom_bond_distance
_geom_bond_site_symmetry_2
_geom_bond_publ_flag
V1 O1 1.890(2) . ?
V1 O2 1.920(2) . ?
V1 O3 1.921(2) . ?
V1 N3 1.942(2) . ?
V1 N2 1.997(2) . ?
V1 N1 2.225(2) . ?
O1 C2 1.351(3) . ?
N1 C7 1.446(3) . ?
N1 C1 1.474(3) . ?
O2 C22 1.325(3) . ?
N2 C21 1.380(4) . ?
N2 C27 1.435(3) . ?
O3 C42 1.336(3) . ?
N3 C41 1.390(3) . ?
N3 C47 1.418(3) . ?
C1 C6 1.383(4) . ?
C1 C2 1.394(4) . ?
C2 C3 1.418(4) . ?
C3 C4 1.394(4) . ?
C3 C13 1.543(4) . ?
C4 C5 1.396(4) . ?
C5 C6 1.387(4) . ?
C5 C17 1.539(4) . ?
C7 C12 1.385(4) . ?
C7 C8 1.392(4) . ?
C8 C9 1.387(4) . ?
C9 C10 1.389(4) . ?
C10 C11 1.382(4) . ?
C11 C12 1.387(4) . ?
C13 C15 1.531(4) . ?
C13 C16 1.532(4) . ?
C13 C14 1.545(4) . ?
C17 C20 1.491(5) . ?
C17 C18 1.495(5) . ?
C17 C19 1.530(5) . ?
C21 C22 1.403(4) . ?
C21 C26 1.405(4) . ?
C22 C23 1.421(4) . ?
C23 C24 1.381(4) . ?
C23 C33 1.533(4) . ?
C24 C25 1.410(4) . ?
C25 C26 1.386(4) . ?
C25 C37 1.542(4) . ?
C27 C28 1.389(4) . ?
C27 C32 1.395(4) . ?
C28 C29 1.388(4) . ?
C29 C30 1.378(4) . ?
C30 C31 1.388(5) . ?
C31 C32 1.383(4) . ?
C33 C36 1.533(4) . ?
C33 C34 1.536(4) . ?
C33 C35 1.538(4) . ?
C37 C39 1.523(5) . ?
C37 C38 1.529(4) . ?
C37 C40 1.565(5) . ?
C41 C46 1.398(4) . ?
C41 C42 1.413(4) . ?
C42 C43 1.406(4) . ?
C43 C44 1.388(4) . ?
C43 C53 1.533(4) . ?
C44 C45 1.399(4) . ?
C45 C46 1.394(4) . ?
C45 C57 1.545(4) . ?
C47 C48 1.394(4) . ?
C47 C52 1.394(4) . ?
C48 C49 1.383(4) . ?
C49 C50 1.372(5) . ?
C50 C51 1.383(5) . ?
C51 C52 1.386(4) . ?
C53 C55 1.528(4) . ?
C53 C54 1.542(4) . ?
C53 C56 1.544(4) . ?
C57 C259 1.417(9) . ?
C57 C58 1.503(7) . ?
C57 C258 1.511(7) . ?
C57 C60 1.574(8) . ?
C57 C260 1.581(9) . ?
C57 C59 1.604(7) . ?
V2 O4 1.895(2) . ?
V2 O6 1.907(2) . ?
V2 O5 1.912(2) . ?
V2 N6 1.931(2) . ?
V2 N5 2.032(2) . ?
V2 N4 2.235(2) . ?
O4 C62 1.356(3) . ?
N4 C67 1.444(3) . ?
N4 C61 1.471(3) . ?
O5 C82 1.322(3) . ?
N5 C81 1.380(4) . ?
N5 C87 1.433(4) . ?
O6 C102 1.348(3) . ?
N6 C101 1.394(4) . ?
N6 C107 1.419(4) . ?
C61 C66 1.382(4) . ?
C61 C62 1.405(4) . ?
C62 C63 1.411(4) . ?
C63 C64 1.397(4) . ?
C63 C73 1.533(4) . ?
C64 C65 1.398(4) . ?
C65 C66 1.391(4) . ?
C65 C77 1.532(4) . ?
C67 C72 1.388(4) . ?
C67 C68 1.392(4) . ?
C68 C69 1.387(4) . ?
C69 C70 1.389(4) . ?
C70 C71 1.383(4) . ?
C71 C72 1.387(4) . ?
C73 C76 1.534(4) . ?
C73 C75 1.538(4) . ?
C73 C74 1.539(4) . ?
C77 C378 1.502(7) . ?
C77 C80 1.519(6) . ?
C77 C380 1.520(7) . ?
C77 C379 1.544(7) . ?
C77 C79 1.561(6) . ?
C77 C78 1.582(6) . ?
C81 C86 1.408(4) . ?
C81 C82 1.419(4) . ?
C82 C83 1.416(4) . ?
C83 C84 1.377(4) . ?
C83 C93 1.542(4) . ?
C84 C85 1.422(4) . ?
C85 C86 1.374(4) . ?
C85 C97 1.525(4) . ?
C87 C88 1.391(4) . ?
C87 C92 1.392(4) . ?
C88 C89 1.388(4) . ?
C89 C90 1.379(4) . ?
C90 C91 1.389(4) . ?
C91 C92 1.384(4) . ?
C93 C96 1.529(5) . ?
C93 C94 1.537(5) . ?
C93 C95 1.540(4) . ?
C97 C100 1.518(5) . ?
C97 C98 1.545(5) . ?
C97 C99 1.548(4) . ?
C101 C106 1.402(4) . ?
C101 C102 1.415(4) . ?
C102 C103 1.408(4) . ?
C103 C104 1.396(4) . ?
C103 C113 1.534(4) . ?
C104 C105 1.406(4) . ?
C105 C106 1.382(4) . ?
C105 C117 1.537(4) . ?
C107 C112 1.382(4) . ?
C107 C108 1.398(4) . ?
C108 C109 1.389(5) . ?
C109 C110 1.385(5) . ?
C110 C111 1.387(6) . ?
C111 C112 1.386(5) . ?
C113 C115 1.536(4) . ?
C113 C114 1.536(5) . ?
C113 C116 1.543(4) . ?
C117 C118 1.504(4) . ?
C117 C120 1.505(4) . ?
C117 C419 1.513(5) . ?
C117 C420 1.520(5) . ?
C117 C418 1.585(5) . ?
C117 C119 1.596(4) . ?
